data_7215972
loop_
_publ_author_name
'Drachnik, Amanda M.'
'Kumari, Harshita'
'Barnes, Charles L.'
'Deakyne, Carol A.'
'Atwood, Jerry L.'

_publ_section_title
;
 Encapsulation of manganese and cobalt complexes within resorcin[4]arene
 dimers
;
_journal_issue 31
_journal_name_full CrystEngComm
_journal_page_first 7172
_journal_paper_doi 10.1039/C4CE00556B
_journal_volume 16
_journal_year 2014
_chemical_formula_moiety 'C92 H132 Mn O22 S6, 2(N O3), 4(C2 H6 O S)'
_chemical_formula_sum 'C100 H156 Mn N2 O32 S10'
_chemical_formula_weight 2273.80
_space_group_crystal_system triclinic
_space_group_IT_number 2
_space_group_name_Hall '-P 1'
_space_group_name_H-M_alt 'P -1'
_symmetry_cell_setting triclinic
_symmetry_Int_Tables_number 2
_symmetry_space_group_name_Hall '-P 1'
_symmetry_space_group_name_H-M 'P -1'
_atom_sites_solution_hydrogens geom
_audit_creation_method SHELXL-2013
_cell_angle_alpha 89.008(2)
_cell_angle_beta 81.577(2)
_cell_angle_gamma 78.725(2)
_cell_formula_units_Z 1
_cell_length_a 12.3466(17)
_cell_length_b 12.6040(17)
_cell_length_c 18.908(3)
_cell_measurement_reflns_used 1720
_cell_measurement_temperature 100(2)
_cell_measurement_theta_max 18.3
_cell_measurement_theta_min 2.3
_cell_volume 2854.3(7)
_computing_cell_refinement 'APEX2 (Bruker AXS, 2008)'
_computing_data_collection 'APEX2 (Bruker AXS, 2008)'
_computing_data_reduction 'APEX2 (Bruker AXS, 2008)'
_computing_molecular_graphics 'X-SEED, Barbour, 2001'
_computing_publication_material 'CIFTAB (Sheldrick, 2013)'
_computing_structure_refinement 'SHELXL-2013 (Sheldrick, 2013)'
_computing_structure_solution 'SHELXS-2013 (Sheldrick, 2013)'
_diffrn_ambient_temperature 100(2)
_diffrn_measured_fraction_theta_full 0.998
_diffrn_measured_fraction_theta_max 0.995
_diffrn_measurement_device_type 'Bruker APEXII CCD area detector'
_diffrn_measurement_method 'omega scans'
_diffrn_radiation_type MoK\a
_diffrn_radiation_wavelength 0.71073
_diffrn_reflns_av_R_equivalents 0.0985
_diffrn_reflns_av_unetI/netI 0.1370
_diffrn_reflns_Laue_measured_fraction_full 0.998
_diffrn_reflns_Laue_measured_fraction_max 0.995
_diffrn_reflns_limit_h_max 15
_diffrn_reflns_limit_h_min -15
_diffrn_reflns_limit_k_max 15
_diffrn_reflns_limit_k_min -15
_diffrn_reflns_limit_l_max 23
_diffrn_reflns_limit_l_min -23
_diffrn_reflns_number 30470
_diffrn_reflns_point_group_measured_fraction_full 0.998
_diffrn_reflns_point_group_measured_fraction_max 0.995
_diffrn_reflns_theta_full 25.242
_diffrn_reflns_theta_max 25.947
_diffrn_reflns_theta_min 1.089
_diffrn_standards_decay_% 0.0
_exptl_absorpt_coefficient_mu 0.374
_exptl_absorpt_correction_T_max 0.75
_exptl_absorpt_correction_T_min 0.66
_exptl_absorpt_correction_type multi-scan
_exptl_absorpt_process_details
;
 Data were corrected for decay and absorption using the program SADABS 
 (Sheldrick, G. M. (2003). SADABS. Version 2.10. University of
 G\"ottingen, Germany).
;
_exptl_crystal_colour Colourless
_exptl_crystal_density_diffrn 1.323
_exptl_crystal_description Prism
_exptl_crystal_F_000 1211
_refine_diff_density_max 1.151
_refine_diff_density_min -0.715
_refine_diff_density_rms 0.100
_refine_ls_extinction_method none
_refine_ls_goodness_of_fit_ref 0.980
_refine_ls_hydrogen_treatment constr
_refine_ls_matrix_type full
_refine_ls_number_parameters 669
_refine_ls_number_reflns 11124
_refine_ls_number_restraints 0
_refine_ls_restrained_S_all 0.980
_refine_ls_R_factor_all 0.1416
_refine_ls_R_factor_gt 0.0674
_refine_ls_shift/su_max 0.000
_refine_ls_shift/su_mean 0.000
_refine_ls_structure_factor_coef Fsqd
_refine_ls_weighting_details 'w=1/[\s^2^(Fo^2^)+(0.0890P)^2^] where P=(Fo^2^+2Fc^2^)/3'
_refine_ls_weighting_scheme calc
_refine_ls_wR_factor_gt 0.1544
_refine_ls_wR_factor_ref 0.1929
_reflns_Friedel_coverage 0.000
_reflns_number_gt 5932
_reflns_number_total 11124
_reflns_threshold_expression 'I > 2\s(I)'
_cod_data_source_file c4ce00556b1.cif
_cod_data_source_block 2AD79_2
_cod_depositor_comments 'Adding full bibliography for 7215970--7215972.cif.'
_cod_database_code 7215972
_shelx_space_group_comment
;
The symmetry employed for this shelxl refinement is uniquely defined
by the following loop, which should always be used as a source of
symmetry information in preference to the above space-group names.
They are only intended as comments.
;
_shelxl_version_number 2013-4

loop_
_space_group_symop_operation_xyz
'x, y, z'
'-x, -y, -z'

loop_
_atom_site_label
_atom_site_type_symbol
_atom_site_fract_x
_atom_site_fract_y
_atom_site_fract_z
_atom_site_U_iso_or_equiv
_atom_site_adp_type
_atom_site_occupancy
_atom_site_site_symmetry_order
_atom_site_calc_flag
_atom_site_refinement_flags_posn
_atom_site_refinement_flags_adp
_atom_site_refinement_flags_occupancy
Mn1 Mn 0.5000 0.5000 0.5000 0.0207(3) Uani 1 2 d S . P
S1 S 0.38277(12) 0.64733(11) 0.36258(8) 0.0363(4) Uani 1 1 d . . .
S2 S 0.23618(11) 0.46760(11) 0.58308(8) 0.0329(4) Uani 1 1 d . . .
S3 S 0.53346(11) 0.32817(10) 0.36625(7) 0.0279(3) Uani 1 1 d . . .
S4 S 0.13011(10) 1.10967(10) 0.51220(7) 0.0256(3) Uani 1 1 d . . .
S5 S 0.98362(10) 0.11806(10) 0.26930(7) 0.0238(3) Uani 1 1 d . . .
O1 O 0.5674(3) 0.3191(3) 0.18444(19) 0.0273(8) Uani 1 1 d . . .
H1O H 0.6352 0.3226 0.1808 0.041 Uiso 1 1 calc . U .
O2 O 0.2172(3) 0.5630(2) 0.22330(17) 0.0238(8) Uani 1 1 d . . .
H2O H 0.1972 0.5063 0.2397 0.036 Uiso 1 1 calc . U .
O3 O 0.1087(2) 0.7742(2) 0.25960(17) 0.0235(8) Uani 1 1 d . . .
H3O H 0.1309 0.7101 0.2447 0.035 Uiso 1 1 calc . U .
O4 O 0.2703(3) 1.0561(3) 0.33833(17) 0.0241(8) Uani 1 1 d . . .
H4O H 0.2265 1.0494 0.3758 0.036 Uiso 1 1 calc . U .
O5 O 0.4752(3) 1.0018(3) 0.38405(17) 0.0236(8) Uani 1 1 d . . .
H5O H 0.4155 1.0162 0.3663 0.035 Uiso 1 1 calc . U .
O6 O 0.8245(3) 0.7696(3) 0.34811(17) 0.0264(8) Uani 1 1 d . . .
H6O H 0.8627 0.7212 0.3198 0.040 Uiso 1 1 calc . U .
O7 O 0.9596(2) 0.6016(2) 0.26933(17) 0.0214(8) Uani 1 1 d . . .
H7O H 0.9818 0.5518 0.2970 0.032 Uiso 1 1 calc . U .
O8 O 0.7934(3) 0.3235(2) 0.18017(18) 0.0264(8) Uani 1 1 d . . .
H8O H 0.8295 0.2862 0.2094 0.040 Uiso 1 1 calc . U .
O9 O 0.3990(3) 0.5546(3) 0.41532(19) 0.0342(9) Uani 1 1 d . . .
O10 O 0.3604(3) 0.4374(3) 0.5576(2) 0.0385(10) Uani 1 1 d . . .
O11 O 0.5529(3) 0.3466(3) 0.44248(18) 0.0277(8) Uani 1 1 d . . .
O13 O 0.8862(3) 0.2127(3) 0.28237(18) 0.0283(8) Uani 1 1 d . . .
O12 O 0.1174(3) 1.0479(3) 0.44654(17) 0.0299(9) Uani 1 1 d . . .
C1 C 0.4782(4) 0.5904(4) 0.1145(3) 0.0188(11) Uani 1 1 d . . .
H1 H 0.5064 0.6419 0.0836 0.023 Uiso 1 1 calc R U .
C2 C 0.5496(4) 0.4936(4) 0.1249(2) 0.0177(10) Uani 1 1 d . . .
C3 C 0.5062(4) 0.4189(4) 0.1690(3) 0.0209(11) Uani 1 1 d . . .
C4 C 0.3949(4) 0.4398(4) 0.2015(2) 0.0197(11) Uani 1 1 d . . .
H4 H 0.3662 0.3870 0.2311 0.024 Uiso 1 1 calc R U .
C5 C 0.3266(4) 0.5382(4) 0.1904(2) 0.0184(11) Uani 1 1 d . . .
C6 C 0.3669(4) 0.6162(4) 0.1470(2) 0.0166(10) Uani 1 1 d . . .
C7 C 0.2885(4) 0.7226(4) 0.1343(2) 0.0186(11) Uani 1 1 d . . .
H7 H 0.2119 0.7060 0.1382 0.022 Uiso 1 1 calc R U .
C8 C 0.3676(4) 0.8679(4) 0.1895(2) 0.0175(10) Uani 1 1 d . . .
H8 H 0.4298 0.8512 0.1528 0.021 Uiso 1 1 calc R U .
C9 C 0.2840(4) 0.8057(4) 0.1929(2) 0.0167(10) Uani 1 1 d . . .
C10 C 0.1965(4) 0.8282(4) 0.2496(3) 0.0198(11) Uani 1 1 d . . .
C11 C 0.1914(4) 0.9108(4) 0.2987(3) 0.0200(11) Uani 1 1 d . . .
H11 H 0.1314 0.9245 0.3371 0.024 Uiso 1 1 calc R U .
C12 C 0.2734(4) 0.9733(4) 0.2919(2) 0.0180(10) Uani 1 1 d . . .
C13 C 0.3646(4) 0.9521(4) 0.2366(2) 0.0173(10) Uani 1 1 d . . .
C14 C 0.4576(4) 1.0181(4) 0.2303(3) 0.0189(11) Uani 1 1 d . . .
H14 H 0.4286 1.0831 0.2621 0.023 Uiso 1 1 calc R U .
C15 C 0.6490(4) 0.8942(4) 0.2165(3) 0.0187(11) Uani 1 1 d . . .
H15 H 0.6487 0.8973 0.1663 0.022 Uiso 1 1 calc R U .
C16 C 0.5571(4) 0.9534(3) 0.2604(2) 0.0168(10) Uani 1 1 d . . .
C17 C 0.5597(4) 0.9469(4) 0.3339(3) 0.0215(11) Uani 1 1 d . . .
C18 C 0.6497(4) 0.8846(4) 0.3617(3) 0.0211(11) Uani 1 1 d . . .
H18 H 0.6495 0.8808 0.4119 0.025 Uiso 1 1 calc R U .
C19 C 0.7393(4) 0.8282(4) 0.3157(3) 0.0219(11) Uani 1 1 d . . .
C20 C 0.7417(4) 0.8305(4) 0.2414(3) 0.0187(11) Uani 1 1 d . . .
C21 C 0.8388(4) 0.7645(3) 0.1914(2) 0.0177(10) Uani 1 1 d . . .
H21 H 0.9085 0.7667 0.2119 0.021 Uiso 1 1 calc R U .
C22 C 0.7556(4) 0.6120(4) 0.1487(2) 0.0191(11) Uani 1 1 d . . .
H22 H 0.7109 0.6651 0.1234 0.023 Uiso 1 1 calc R U .
C23 C 0.8272(4) 0.6456(4) 0.1895(2) 0.0188(11) Uani 1 1 d . . .
C24 C 0.8889(4) 0.5674(4) 0.2278(2) 0.0185(11) Uani 1 1 d . . .
C25 C 0.8780(4) 0.4601(4) 0.2265(3) 0.0194(11) Uani 1 1 d . . .
H25 H 0.9190 0.4081 0.2544 0.023 Uiso 1 1 calc R U .
C26 C 0.8064(4) 0.4294(4) 0.1838(3) 0.0194(11) Uani 1 1 d . . .
C27 C 0.7454(4) 0.5044(4) 0.1426(2) 0.0190(11) Uani 1 1 d . . .
C28 C 0.6718(4) 0.4723(4) 0.0910(2) 0.0176(10) Uani 1 1 d . . .
H28 H 0.6950 0.3922 0.0836 0.021 Uiso 1 1 calc R U .
C29 C 0.3131(4) 0.7687(4) 0.0602(2) 0.0196(11) Uani 1 1 d . . .
H29A H 0.3165 0.7117 0.0241 0.023 Uiso 1 1 calc R U .
H29B H 0.3874 0.7889 0.0550 0.023 Uiso 1 1 calc R U .
C30 C 0.2270(4) 0.8674(4) 0.0448(3) 0.0268(12) Uani 1 1 d . . .
H30A H 0.2300 0.9275 0.0771 0.032 Uiso 1 1 calc R U .
H30B H 0.1516 0.8499 0.0556 0.032 Uiso 1 1 calc R U .
C31 C 0.2447(5) 0.9053(5) -0.0324(3) 0.0404(15) Uani 1 1 d . . .
H31A H 0.3170 0.9278 -0.0425 0.061 Uiso 1 1 calc R U .
H31B H 0.1850 0.9665 -0.0394 0.061 Uiso 1 1 calc R U .
H31C H 0.2435 0.8458 -0.0648 0.061 Uiso 1 1 calc R U .
C32 C 0.4838(4) 1.0603(4) 0.1547(2) 0.0201(11) Uani 1 1 d . . .
H32A H 0.5438 1.1024 0.1537 0.024 Uiso 1 1 calc R U .
H32B H 0.5123 0.9978 0.1215 0.024 Uiso 1 1 calc R U .
C33 C 0.3837(4) 1.1312(4) 0.1280(3) 0.0275(12) Uani 1 1 d . . .
H33A H 0.3257 1.0877 0.1254 0.033 Uiso 1 1 calc R U .
H33B H 0.3518 1.1910 0.1627 0.033 Uiso 1 1 calc R U .
C34 C 0.4133(4) 1.1783(5) 0.0552(3) 0.0426(16) Uani 1 1 d . . .
H34A H 0.4652 1.2272 0.0584 0.064 Uiso 1 1 calc R U .
H34B H 0.3454 1.2186 0.0389 0.064 Uiso 1 1 calc R U .
H34C H 0.4487 1.1197 0.0211 0.064 Uiso 1 1 calc R U .
C35 C 0.8532(4) 0.8110(4) 0.1155(2) 0.0192(11) Uani 1 1 d . . .
H35A H 0.7848 0.8102 0.0941 0.023 Uiso 1 1 calc R U .
H35B H 0.8612 0.8873 0.1189 0.023 Uiso 1 1 calc R U .
C36 C 0.9537(4) 0.7491(4) 0.0662(3) 0.0258(12) Uani 1 1 d . . .
H36A H 1.0215 0.7454 0.0890 0.031 Uiso 1 1 calc R U .
H36B H 0.9432 0.6741 0.0598 0.031 Uiso 1 1 calc R U .
C37 C 0.9708(4) 0.8009(4) -0.0066(3) 0.0339(13) Uani 1 1 d . . .
H37A H 0.9028 0.8073 -0.0287 0.051 Uiso 1 1 calc R U .
H37B H 1.0333 0.7560 -0.0371 0.051 Uiso 1 1 calc R U .
H37C H 0.9872 0.8730 -0.0010 0.051 Uiso 1 1 calc R U .
C38 C 0.6948(4) 0.5235(4) 0.0175(2) 0.0225(11) Uani 1 1 d . . .
H38A H 0.6432 0.5044 -0.0135 0.027 Uiso 1 1 calc R U .
H38B H 0.6787 0.6032 0.0233 0.027 Uiso 1 1 calc R U .
C39 C 0.8145(4) 0.4873(4) -0.0194(3) 0.0294(13) Uani 1 1 d . . .
H39A H 0.8657 0.4835 0.0167 0.035 Uiso 1 1 calc R U .
H39B H 0.8231 0.4135 -0.0394 0.035 Uiso 1 1 calc R U .
C40 C 0.8485(5) 0.5616(5) -0.0789(3) 0.0376(14) Uani 1 1 d . . .
H40A H 0.7941 0.5714 -0.1125 0.056 Uiso 1 1 calc R U .
H40B H 0.9225 0.5295 -0.1042 0.056 Uiso 1 1 calc R U .
H40C H 0.8509 0.6319 -0.0586 0.056 Uiso 1 1 calc R U .
C41 C 0.3889(5) 0.7646(4) 0.4097(3) 0.0464(16) Uani 1 1 d . . .
H41A H 0.3267 0.7785 0.4491 0.070 Uiso 1 1 calc R U .
H41B H 0.3836 0.8264 0.3773 0.070 Uiso 1 1 calc R U .
H41C H 0.4597 0.7544 0.4289 0.070 Uiso 1 1 calc R U .
C42 C 0.5116(5) 0.6373(5) 0.3046(3) 0.0467(17) Uani 1 1 d . . .
H42A H 0.5716 0.6392 0.3329 0.070 Uiso 1 1 calc R U .
H42B H 0.5065 0.6980 0.2713 0.070 Uiso 1 1 calc R U .
H42C H 0.5277 0.5690 0.2775 0.070 Uiso 1 1 calc R U .
C43 C 0.1715(5) 0.4256(5) 0.5147(3) 0.0526(18) Uani 1 1 d . . .
H43A H 0.1935 0.4620 0.4702 0.079 Uiso 1 1 calc R U .
H43B H 0.0902 0.4443 0.5280 0.079 Uiso 1 1 calc R U .
H43C H 0.1946 0.3471 0.5078 0.079 Uiso 1 1 calc R U .
C44 C 0.1965(4) 0.6092(5) 0.5732(4) 0.0473(17) Uani 1 1 d . . .
H44A H 0.2308 0.6465 0.6064 0.071 Uiso 1 1 calc R U .
H44B H 0.1151 0.6306 0.5836 0.071 Uiso 1 1 calc R U .
H44C H 0.2218 0.6289 0.5240 0.071 Uiso 1 1 calc R U .
C45 C 0.6190(4) 0.1994(4) 0.3420(3) 0.0312(13) Uani 1 1 d . . .
H45A H 0.6977 0.2047 0.3382 0.047 Uiso 1 1 calc R U .
H45B H 0.6038 0.1761 0.2959 0.047 Uiso 1 1 calc R U .
H45C H 0.6024 0.1466 0.3786 0.047 Uiso 1 1 calc R U .
C46 C 0.4015(4) 0.2892(5) 0.3764(3) 0.0356(14) Uani 1 1 d . . .
H46A H 0.3974 0.2368 0.4151 0.053 Uiso 1 1 calc R U .
H46B H 0.3920 0.2563 0.3317 0.053 Uiso 1 1 calc R U .
H46C H 0.3423 0.3531 0.3881 0.053 Uiso 1 1 calc R U .
C47 C 0.1264(4) 1.0134(4) 0.5819(3) 0.0317(13) Uani 1 1 d . . .
H47A H 0.0632 0.9773 0.5804 0.048 Uiso 1 1 calc R U .
H47B H 0.1178 1.0502 0.6282 0.048 Uiso 1 1 calc R U .
H47C H 0.1961 0.9595 0.5754 0.048 Uiso 1 1 calc R U .
C48 C -0.0038(4) 1.1929(4) 0.5392(3) 0.0300(13) Uani 1 1 d . . .
H48A H -0.0180 1.2502 0.5041 0.045 Uiso 1 1 calc R U .
H48B H -0.0054 1.2255 0.5861 0.045 Uiso 1 1 calc R U .
H48C H -0.0614 1.1488 0.5421 0.045 Uiso 1 1 calc R U .
C49 C 0.9436(4) 0.0296(4) 0.2095(3) 0.0362(14) Uani 1 1 d . . .
H49A H 0.9266 0.0687 0.1660 0.054 Uiso 1 1 calc R U .
H49B H 0.8773 0.0038 0.2327 0.054 Uiso 1 1 calc R U .
H49C H 1.0049 -0.0323 0.1971 0.054 Uiso 1 1 calc R U .
C50 C 1.0883(4) 0.1633(4) 0.2085(3) 0.0308(13) Uani 1 1 d . . .
H50A H 1.1208 0.2148 0.2328 0.046 Uiso 1 1 calc R U .
H50B H 1.0551 0.1988 0.1681 0.046 Uiso 1 1 calc R U .
H50C H 1.1468 0.1013 0.1909 0.046 Uiso 1 1 calc R U .
O1A O 1.1066(3) 0.2954(3) 0.3793(2) 0.0402(10) Uani 1 1 d . . .
O2A O 1.1673(3) 0.3750(3) 0.28344(19) 0.0343(9) Uani 1 1 d . . .
O3A O 1.0431(3) 0.4649(3) 0.36550(18) 0.0299(9) Uani 1 1 d . . .
N1A N 1.1070(3) 0.3771(3) 0.3432(2) 0.0259(10) Uani 1 1 d . . .

loop_
_atom_site_aniso_label
_atom_site_aniso_U_11
_atom_site_aniso_U_22
_atom_site_aniso_U_33
_atom_site_aniso_U_23
_atom_site_aniso_U_13
_atom_site_aniso_U_12
Mn1 0.0201(6) 0.0202(6) 0.0228(6) 0.0000(5) -0.0020(5) -0.0071(5)
S1 0.0402(9) 0.0333(8) 0.0397(9) 0.0090(7) -0.0140(7) -0.0119(7)
S2 0.0294(8) 0.0362(8) 0.0345(8) 0.0011(6) -0.0015(6) -0.0120(6)
S3 0.0309(8) 0.0210(7) 0.0311(8) -0.0033(6) -0.0016(6) -0.0053(6)
S4 0.0243(7) 0.0298(7) 0.0241(7) -0.0032(6) -0.0002(6) -0.0111(6)
S5 0.0215(7) 0.0208(7) 0.0286(7) 0.0014(6) -0.0020(6) -0.0044(5)
O1 0.0162(18) 0.0194(19) 0.045(2) 0.0031(16) -0.0025(16) -0.0019(14)
O2 0.0167(18) 0.0184(18) 0.034(2) 0.0019(15) 0.0043(15) -0.0027(14)
O3 0.0142(17) 0.0198(18) 0.035(2) -0.0065(15) 0.0065(15) -0.0061(14)
O4 0.0206(18) 0.0263(19) 0.0242(19) -0.0086(15) 0.0066(15) -0.0084(15)
O5 0.0188(18) 0.0267(19) 0.0241(19) -0.0081(16) -0.0010(15) -0.0020(15)
O6 0.0242(19) 0.0247(19) 0.029(2) -0.0081(16) -0.0104(16) 0.0042(15)
O7 0.0164(17) 0.0169(18) 0.031(2) 0.0012(15) -0.0076(15) -0.0017(14)
O8 0.0199(18) 0.0173(18) 0.043(2) 0.0018(16) -0.0107(16) -0.0018(14)
O9 0.043(2) 0.023(2) 0.039(2) 0.0108(17) -0.0147(19) -0.0075(17)
O10 0.024(2) 0.041(2) 0.050(3) 0.0080(19) -0.0003(18) -0.0074(17)
O11 0.029(2) 0.0247(19) 0.029(2) -0.0037(16) -0.0056(16) -0.0023(16)
O13 0.0202(19) 0.0242(19) 0.037(2) 0.0040(16) 0.0016(16) -0.0006(15)
O12 0.029(2) 0.041(2) 0.0226(19) -0.0096(17) 0.0060(16) -0.0195(17)
C1 0.017(3) 0.015(2) 0.027(3) -0.005(2) 0.000(2) -0.009(2)
C2 0.016(3) 0.014(2) 0.022(3) -0.004(2) -0.001(2) -0.003(2)
C3 0.020(3) 0.015(3) 0.027(3) -0.006(2) -0.003(2) -0.003(2)
C4 0.021(3) 0.019(3) 0.021(3) 0.005(2) -0.004(2) -0.009(2)
C5 0.014(2) 0.021(3) 0.020(3) -0.005(2) -0.001(2) -0.004(2)
C6 0.014(2) 0.018(3) 0.018(3) -0.007(2) -0.001(2) -0.004(2)
C7 0.014(2) 0.018(3) 0.024(3) -0.004(2) -0.001(2) -0.006(2)
C8 0.013(2) 0.018(3) 0.021(3) 0.006(2) -0.002(2) -0.003(2)
C9 0.011(2) 0.016(2) 0.022(3) 0.001(2) -0.005(2) 0.0018(19)
C10 0.012(2) 0.016(3) 0.033(3) 0.008(2) -0.004(2) -0.006(2)
C11 0.015(2) 0.018(3) 0.024(3) 0.003(2) 0.001(2) -0.002(2)
C12 0.019(3) 0.014(2) 0.020(3) -0.003(2) -0.002(2) 0.000(2)
C13 0.012(2) 0.015(2) 0.025(3) 0.003(2) -0.005(2) -0.0018(19)
C14 0.016(2) 0.017(3) 0.025(3) -0.001(2) -0.001(2) -0.009(2)
C15 0.020(3) 0.019(3) 0.020(3) -0.001(2) -0.004(2) -0.009(2)
C16 0.016(2) 0.012(2) 0.024(3) -0.003(2) 0.000(2) -0.0079(19)
C17 0.016(3) 0.022(3) 0.028(3) -0.003(2) 0.001(2) -0.009(2)
C18 0.025(3) 0.022(3) 0.018(3) -0.002(2) -0.006(2) -0.007(2)
C19 0.019(3) 0.020(3) 0.031(3) -0.002(2) -0.011(2) -0.007(2)
C20 0.015(2) 0.014(2) 0.028(3) -0.002(2) -0.003(2) -0.005(2)
C21 0.014(2) 0.015(2) 0.026(3) -0.002(2) -0.005(2) -0.006(2)
C22 0.017(3) 0.015(2) 0.026(3) 0.000(2) -0.007(2) -0.002(2)
C23 0.017(3) 0.019(3) 0.021(3) -0.001(2) -0.004(2) -0.005(2)
C24 0.009(2) 0.022(3) 0.024(3) -0.004(2) 0.001(2) -0.005(2)
C25 0.014(2) 0.014(2) 0.029(3) 0.001(2) -0.004(2) 0.000(2)
C26 0.015(2) 0.012(2) 0.030(3) -0.002(2) 0.002(2) -0.002(2)
C27 0.013(2) 0.021(3) 0.023(3) -0.005(2) -0.001(2) -0.007(2)
C28 0.015(2) 0.012(2) 0.027(3) -0.006(2) -0.004(2) -0.0046(19)
C29 0.020(3) 0.015(2) 0.023(3) -0.002(2) 0.003(2) -0.007(2)
C30 0.020(3) 0.031(3) 0.030(3) 0.007(2) -0.006(2) -0.005(2)
C31 0.036(3) 0.039(4) 0.040(4) 0.019(3) 0.000(3) 0.000(3)
C32 0.019(3) 0.017(3) 0.025(3) 0.004(2) -0.002(2) -0.006(2)
C33 0.020(3) 0.024(3) 0.035(3) 0.007(2) -0.001(2) 0.003(2)
C34 0.026(3) 0.048(4) 0.049(4) 0.026(3) 0.000(3) -0.001(3)
C35 0.015(2) 0.019(3) 0.027(3) -0.001(2) -0.007(2) -0.006(2)
C36 0.019(3) 0.028(3) 0.029(3) -0.006(2) 0.002(2) -0.004(2)
C37 0.027(3) 0.038(3) 0.037(3) 0.002(3) -0.005(3) -0.006(3)
C38 0.021(3) 0.027(3) 0.020(3) -0.005(2) -0.003(2) -0.002(2)
C39 0.025(3) 0.030(3) 0.034(3) -0.010(3) 0.001(2) -0.010(2)
C40 0.033(3) 0.052(4) 0.030(3) -0.010(3) 0.004(3) -0.017(3)
C41 0.052(4) 0.030(3) 0.056(4) 0.009(3) -0.006(3) -0.008(3)
C42 0.053(4) 0.031(3) 0.063(4) -0.004(3) -0.030(3) -0.005(3)
C43 0.027(3) 0.072(5) 0.060(4) -0.026(4) -0.011(3) -0.006(3)
C44 0.021(3) 0.044(4) 0.073(5) 0.015(3) 0.006(3) -0.007(3)
C45 0.024(3) 0.027(3) 0.041(3) -0.012(3) 0.001(2) -0.005(2)
C46 0.032(3) 0.038(3) 0.037(3) -0.006(3) -0.005(3) -0.006(3)
C47 0.041(3) 0.031(3) 0.029(3) 0.006(2) -0.015(3) -0.013(3)
C48 0.030(3) 0.032(3) 0.027(3) -0.004(2) -0.003(2) -0.007(2)
C49 0.034(3) 0.031(3) 0.047(4) -0.008(3) -0.014(3) -0.006(3)
C50 0.027(3) 0.036(3) 0.029(3) 0.000(3) 0.006(2) -0.012(2)
O1A 0.044(2) 0.030(2) 0.044(2) 0.0166(19) -0.0018(19) -0.0064(18)
O2A 0.031(2) 0.033(2) 0.037(2) 0.0045(18) 0.0076(18) -0.0113(17)
O3A 0.029(2) 0.028(2) 0.031(2) 0.0010(17) -0.0043(17) -0.0005(17)
N1A 0.019(2) 0.029(3) 0.031(3) 0.006(2) -0.005(2) -0.007(2)

loop_
_atom_type_symbol
_atom_type_description
_atom_type_scat_dispersion_real
_atom_type_scat_dispersion_imag
_atom_type_scat_source
C C 0.0033 0.0016 'International Tables Vol C Tables 4.2.6.8 and 6.1.1.4'
H H 0.0000 0.0000 'International Tables Vol C Tables 4.2.6.8 and 6.1.1.4'
O O 0.0106 0.0060 'International Tables Vol C Tables 4.2.6.8 and 6.1.1.4'
Mn Mn 0.3368 0.7283 'International Tables Vol C Tables 4.2.6.8 and 6.1.1.4'
S S 0.1246 0.1234 'International Tables Vol C Tables 4.2.6.8 and 6.1.1.4'
N N 0.0061 0.0033 'International Tables Vol C Tables 4.2.6.8 and 6.1.1.4'

loop_
_geom_angle_atom_site_label_1
_geom_angle_atom_site_label_2
_geom_angle_atom_site_label_3
_geom_angle
_geom_angle_site_symmetry_1
_geom_angle_site_symmetry_3
O11 Mn1 O11 180 2_666 .
O11 Mn1 O10 91.50(13) 2_666 .
O11 Mn1 O10 88.50(13) . .
O11 Mn1 O10 88.50(13) 2_666 2_666
O11 Mn1 O10 91.50(13) . 2_666
O10 Mn1 O10 180 . 2_666
O11 Mn1 O9 92.91(12) 2_666 .
O11 Mn1 O9 87.09(13) . .
O10 Mn1 O9 89.25(14) . .
O10 Mn1 O9 90.75(13) 2_666 .
O11 Mn1 O9 87.09(13) 2_666 2_666
O11 Mn1 O9 92.91(13) . 2_666
O10 Mn1 O9 90.75(14) . 2_666
O10 Mn1 O9 89.25(14) 2_666 2_666
O9 Mn1 O9 180 . 2_666
O9 S1 C41 106.0(2) . .
O9 S1 C42 106.6(2) . .
C41 S1 C42 97.7(3) . .
O10 S2 C43 105.8(3) . .
O10 S2 C44 107.1(2) . .
C43 S2 C44 98.6(3) . .
O11 S3 C46 104.4(2) . .
O11 S3 C45 103.8(2) . .
C46 S3 C45 98.3(2) . .
O12 S4 C47 104.0(2) . .
O12 S4 C48 105.2(2) . .
C47 S4 C48 98.2(3) . .
O13 S5 C50 106.5(2) . .
O13 S5 C49 105.3(2) . .
C50 S5 C49 97.8(3) . .
C3 O1 H1O 109.5 . .
C5 O2 H2O 109.5 . .
C10 O3 H3O 109.5 . .
C12 O4 H4O 109.5 . .
C17 O5 H5O 109.5 . .
C19 O6 H6O 109.5 . .
C24 O7 H7O 109.5 . .
C26 O8 H8O 109.5 . .
S1 O9 Mn1 139.0(2) . .
S2 O10 Mn1 142.5(2) . .
S3 O11 Mn1 124.46(19) . .
C2 C1 C6 123.7(4) . .
C2 C1 H1 118.1 . .
C6 C1 H1 118.1 . .
C3 C2 C1 117.1(4) . .
C3 C2 C28 121.4(4) . .
C1 C2 C28 121.4(4) . .
C2 C3 O1 123.7(4) . .
C2 C3 C4 121.4(4) . .
O1 C3 C4 114.9(4) . .
C5 C4 C3 119.6(4) . .
C5 C4 H4 120.2 . .
C3 C4 H4 120.2 . .
O2 C5 C4 121.2(4) . .
O2 C5 C6 117.6(4) . .
C4 C5 C6 121.1(4) . .
C5 C6 C1 117.1(4) . .
C5 C6 C7 119.8(4) . .
C1 C6 C7 123.1(4) . .
C29 C7 C9 111.7(4) . .
C29 C7 C6 114.0(4) . .
C9 C7 C6 111.2(4) . .
C29 C7 H7 106.5 . .
C9 C7 H7 106.5 . .
C6 C7 H7 106.5 . .
C13 C8 C9 124.0(4) . .
C13 C8 H8 118.0 . .
C9 C8 H8 118.0 . .
C10 C9 C8 116.7(4) . .
C10 C9 C7 123.0(4) . .
C8 C9 C7 120.1(4) . .
O3 C10 C11 115.7(4) . .
O3 C10 C9 123.2(4) . .
C11 C10 C9 121.0(4) . .
C12 C11 C10 120.5(4) . .
C12 C11 H11 119.7 . .
C10 C11 H11 119.7 . .
O4 C12 C11 122.3(4) . .
O4 C12 C13 117.2(4) . .
C11 C12 C13 120.5(4) . .
C8 C13 C12 117.1(4) . .
C8 C13 C14 122.0(4) . .
C12 C13 C14 120.9(4) . .
C16 C14 C32 115.0(4) . .
C16 C14 C13 109.3(4) . .
C32 C14 C13 112.2(4) . .
C16 C14 H14 106.6 . .
C32 C14 H14 106.6 . .
C13 C14 H14 106.6 . .
C16 C15 C20 124.5(4) . .
C16 C15 H15 117.8 . .
C20 C15 H15 117.8 . .
C15 C16 C17 116.5(4) . .
C15 C16 C14 122.0(4) . .
C17 C16 C14 121.5(4) . .
O5 C17 C18 115.4(4) . .
O5 C17 C16 123.1(4) . .
C18 C17 C16 121.5(4) . .
C19 C18 C17 119.7(4) . .
C19 C18 H18 120.2 . .
C17 C18 H18 120.2 . .
O6 C19 C18 115.4(4) . .
O6 C19 C20 122.8(4) . .
C18 C19 C20 121.8(4) . .
C15 C20 C19 116.1(4) . .
C15 C20 C21 122.6(4) . .
C19 C20 C21 121.3(4) . .
C20 C21 C23 110.5(4) . .
C20 C21 C35 113.2(4) . .
C23 C21 C35 111.2(4) . .
C20 C21 H21 107.2 . .
C23 C21 H21 107.2 . .
C35 C21 H21 107.2 . .
C23 C22 C27 123.6(4) . .
C23 C22 H22 118.2 . .
C27 C22 H22 118.2 . .
C22 C23 C24 117.3(4) . .
C22 C23 C21 121.3(4) . .
C24 C23 C21 121.4(4) . .
C23 C24 C25 121.5(4) . .
C23 C24 O7 117.2(4) . .
C25 C24 O7 121.3(4) . .
C24 C25 C26 119.4(4) . .
C24 C25 H25 120.3 . .
C26 C25 H25 120.3 . .
O8 C26 C27 117.3(4) . .
O8 C26 C25 121.6(4) . .
C27 C26 C25 121.2(4) . .
C26 C27 C22 117.0(4) . .
C26 C27 C28 122.7(4) . .
C22 C27 C28 120.4(4) . .
C2 C28 C38 114.9(4) . .
C2 C28 C27 110.8(4) . .
C38 C28 C27 111.0(4) . .
C2 C28 H28 106.5 . .
C38 C28 H28 106.5 . .
C27 C28 H28 106.5 . .
C7 C29 C30 113.8(4) . .
C7 C29 H29A 108.8 . .
C30 C29 H29A 108.8 . .
C7 C29 H29B 108.8 . .
C30 C29 H29B 108.8 . .
H29A C29 H29B 107.7 . .
C29 C30 C31 113.4(4) . .
C29 C30 H30A 108.9 . .
C31 C30 H30A 108.9 . .
C29 C30 H30B 108.9 . .
C31 C30 H30B 108.9 . .
H30A C30 H30B 107.7 . .
C30 C31 H31A 109.5 . .
C30 C31 H31B 109.5 . .
H31A C31 H31B 109.5 . .
C30 C31 H31C 109.5 . .
H31A C31 H31C 109.5 . .
H31B C31 H31C 109.5 . .
C33 C32 C14 113.6(4) . .
C33 C32 H32A 108.8 . .
C14 C32 H32A 108.8 . .
C33 C32 H32B 108.8 . .
C14 C32 H32B 108.8 . .
H32A C32 H32B 107.7 . .
C34 C33 C32 112.7(4) . .
C34 C33 H33A 109.1 . .
C32 C33 H33A 109.1 . .
C34 C33 H33B 109.1 . .
C32 C33 H33B 109.1 . .
H33A C33 H33B 107.8 . .
C33 C34 H34A 109.5 . .
C33 C34 H34B 109.5 . .
H34A C34 H34B 109.5 . .
C33 C34 H34C 109.5 . .
H34A C34 H34C 109.5 . .
H34B C34 H34C 109.5 . .
C36 C35 C21 113.7(4) . .
C36 C35 H35A 108.8 . .
C21 C35 H35A 108.8 . .
C36 C35 H35B 108.8 . .
C21 C35 H35B 108.8 . .
H35A C35 H35B 107.7 . .
C37 C36 C35 112.7(4) . .
C37 C36 H36A 109.1 . .
C35 C36 H36A 109.1 . .
C37 C36 H36B 109.1 . .
C35 C36 H36B 109.1 . .
H36A C36 H36B 107.8 . .
C36 C37 H37A 109.5 . .
C36 C37 H37B 109.5 . .
H37A C37 H37B 109.5 . .
C36 C37 H37C 109.5 . .
H37A C37 H37C 109.5 . .
H37B C37 H37C 109.5 . .
C39 C38 C28 113.4(4) . .
C39 C38 H38A 108.9 . .
C28 C38 H38A 108.9 . .
C39 C38 H38B 108.9 . .
C28 C38 H38B 108.9 . .
H38A C38 H38B 107.7 . .
C40 C39 C38 113.5(4) . .
C40 C39 H39A 108.9 . .
C38 C39 H39A 108.9 . .
C40 C39 H39B 108.9 . .
C38 C39 H39B 108.9 . .
H39A C39 H39B 107.7 . .
C39 C40 H40A 109.5 . .
C39 C40 H40B 109.5 . .
H40A C40 H40B 109.5 . .
C39 C40 H40C 109.5 . .
H40A C40 H40C 109.5 . .
H40B C40 H40C 109.5 . .
S1 C41 H41A 109.5 . .
S1 C41 H41B 109.5 . .
H41A C41 H41B 109.5 . .
S1 C41 H41C 109.5 . .
H41A C41 H41C 109.5 . .
H41B C41 H41C 109.5 . .
S1 C42 H42A 109.5 . .
S1 C42 H42B 109.5 . .
H42A C42 H42B 109.5 . .
S1 C42 H42C 109.5 . .
H42A C42 H42C 109.5 . .
H42B C42 H42C 109.5 . .
S2 C43 H43A 109.5 . .
S2 C43 H43B 109.5 . .
H43A C43 H43B 109.5 . .
S2 C43 H43C 109.5 . .
H43A C43 H43C 109.5 . .
H43B C43 H43C 109.5 . .
S2 C44 H44A 109.5 . .
S2 C44 H44B 109.5 . .
H44A C44 H44B 109.5 . .
S2 C44 H44C 109.5 . .
H44A C44 H44C 109.5 . .
H44B C44 H44C 109.5 . .
S3 C45 H45A 109.5 . .
S3 C45 H45B 109.5 . .
H45A C45 H45B 109.5 . .
S3 C45 H45C 109.5 . .
H45A C45 H45C 109.5 . .
H45B C45 H45C 109.5 . .
S3 C46 H46A 109.5 . .
S3 C46 H46B 109.5 . .
H46A C46 H46B 109.5 . .
S3 C46 H46C 109.5 . .
H46A C46 H46C 109.5 . .
H46B C46 H46C 109.5 . .
S4 C47 H47A 109.5 . .
S4 C47 H47B 109.5 . .
H47A C47 H47B 109.5 . .
S4 C47 H47C 109.5 . .
H47A C47 H47C 109.5 . .
H47B C47 H47C 109.5 . .
S4 C48 H48A 109.5 . .
S4 C48 H48B 109.5 . .
H48A C48 H48B 109.5 . .
S4 C48 H48C 109.5 . .
H48A C48 H48C 109.5 . .
H48B C48 H48C 109.5 . .
S5 C49 H49A 109.5 . .
S5 C49 H49B 109.5 . .
H49A C49 H49B 109.5 . .
S5 C49 H49C 109.5 . .
H49A C49 H49C 109.5 . .
H49B C49 H49C 109.5 . .
S5 C50 H50A 109.5 . .
S5 C50 H50B 109.5 . .
H50A C50 H50B 109.5 . .
S5 C50 H50C 109.5 . .
H50A C50 H50C 109.5 . .
H50B C50 H50C 109.5 . .
O1A N1A O2A 121.4(4) . .
O1A N1A O3A 119.5(4) . .
O2A N1A O3A 119.1(4) . .

loop_
_geom_bond_atom_site_label_1
_geom_bond_atom_site_label_2
_geom_bond_distance
_geom_bond_site_symmetry_2
Mn1 O11 2.172(3) 2_666
Mn1 O11 2.173(3) .
Mn1 O10 2.175(3) .
Mn1 O10 2.175(3) 2_666
Mn1 O9 2.192(3) .
Mn1 O9 2.192(3) 2_666
S1 O9 1.525(3) .
S1 C41 1.759(6) .
S1 C42 1.779(6) .
S2 O10 1.514(4) .
S2 C43 1.755(6) .
S2 C44 1.770(6) .
S3 O11 1.524(3) .
S3 C46 1.775(5) .
S3 C45 1.781(5) .
S4 O12 1.520(3) .
S4 C47 1.778(5) .
S4 C48 1.785(5) .
S5 O13 1.514(3) .
S5 C50 1.774(5) .
S5 C49 1.785(5) .
O1 C3 1.385(5) .
O1 H1O 0.8400 .
O2 C5 1.380(5) .
O2 H2O 0.8400 .
O3 C10 1.378(5) .
O3 H3O 0.8400 .
O4 C12 1.366(5) .
O4 H4O 0.8400 .
O5 C17 1.384(5) .
O5 H5O 0.8400 .
O6 C19 1.377(5) .
O6 H6O 0.8400 .
O7 C24 1.388(5) .
O7 H7O 0.8400 .
O8 C26 1.379(5) .
O8 H8O 0.8400 .
C1 C2 1.387(6) .
C1 C6 1.399(6) .
C1 H1 0.9500 .
C2 C3 1.382(6) .
C2 C28 1.524(6) .
C3 C4 1.397(6) .
C4 C5 1.388(6) .
C4 H4 0.9500 .
C5 C6 1.389(6) .
C6 C7 1.531(6) .
C7 C29 1.519(6) .
C7 C9 1.526(6) .
C7 H7 1.0000 .
C8 C13 1.389(6) .
C8 C9 1.407(6) .
C8 H8 0.9500 .
C9 C10 1.396(6) .
C10 C11 1.393(6) .
C11 C12 1.390(6) .
C11 H11 0.9500 .
C12 C13 1.408(6) .
C13 C14 1.534(6) .
C14 C16 1.515(6) .
C14 C32 1.529(6) .
C14 H14 1.0000 .
C15 C16 1.396(6) .
C15 C20 1.400(6) .
C15 H15 0.9500 .
C16 C17 1.395(6) .
C17 C18 1.394(6) .
C18 C19 1.385(7) .
C18 H18 0.9500 .
C19 C20 1.401(7) .
C20 C21 1.526(6) .
C21 C23 1.534(6) .
C21 C35 1.539(6) .
C21 H21 1.0000 .
C22 C23 1.384(6) .
C22 C27 1.394(6) .
C22 H22 0.9500 .
C23 C24 1.385(6) .
C24 C25 1.386(6) .
C25 C26 1.392(6) .
C25 H25 0.9500 .
C26 C27 1.392(6) .
C27 C28 1.536(6) .
C28 C38 1.534(6) .
C28 H28 1.0000 .
C29 C30 1.525(6) .
C29 H29A 0.9900 .
C29 H29B 0.9900 .
C30 C31 1.526(7) .
C30 H30A 0.9900 .
C30 H30B 0.9900 .
C31 H31A 0.9800 .
C31 H31B 0.9800 .
C31 H31C 0.9800 .
C32 C33 1.522(6) .
C32 H32A 0.9900 .
C32 H32B 0.9900 .
C33 C34 1.513(7) .
C33 H33A 0.9900 .
C33 H33B 0.9900 .
C34 H34A 0.9800 .
C34 H34B 0.9800 .
C34 H34C 0.9800 .
C35 C36 1.525(6) .
C35 H35A 0.9900 .
C35 H35B 0.9900 .
C36 C37 1.518(7) .
C36 H36A 0.9900 .
C36 H36B 0.9900 .
C37 H37A 0.9800 .
C37 H37B 0.9800 .
C37 H37C 0.9800 .
C38 C39 1.525(6) .
C38 H38A 0.9900 .
C38 H38B 0.9900 .
C39 C40 1.517(7) .
C39 H39A 0.9900 .
C39 H39B 0.9900 .
C40 H40A 0.9800 .
C40 H40B 0.9800 .
C40 H40C 0.9800 .
C41 H41A 0.9800 .
C41 H41B 0.9800 .
C41 H41C 0.9800 .
C42 H42A 0.9800 .
C42 H42B 0.9800 .
C42 H42C 0.9800 .
C43 H43A 0.9800 .
C43 H43B 0.9800 .
C43 H43C 0.9800 .
C44 H44A 0.9800 .
C44 H44B 0.9800 .
C44 H44C 0.9800 .
C45 H45A 0.9800 .
C45 H45B 0.9800 .
C45 H45C 0.9800 .
C46 H46A 0.9800 .
C46 H46B 0.9800 .
C46 H46C 0.9800 .
C47 H47A 0.9800 .
C47 H47B 0.9800 .
C47 H47C 0.9800 .
C48 H48A 0.9800 .
C48 H48B 0.9800 .
C48 H48C 0.9800 .
C49 H49A 0.9800 .
C49 H49B 0.9800 .
C49 H49C 0.9800 .
C50 H50A 0.9800 .
C50 H50B 0.9800 .
C50 H50C 0.9800 .
O1A N1A 1.227(5) .
O2A N1A 1.257(5) .
O3A N1A 1.266(5) .

loop_
_geom_hbond_atom_site_label_D
_geom_hbond_atom_site_label_H
_geom_hbond_atom_site_label_A
_geom_hbond_distance_DH
_geom_hbond_distance_HA
_geom_hbond_distance_DA
_geom_hbond_angle_DHA
_geom_hbond_site_symmetry_A
O1 H1O O8 0.84 1.95 2.791(4) 174.9 .
O2 H2O O2A 0.84 1.91 2.749(5) 172.8 1_455
O3 H3O O2 0.84 1.97 2.784(4) 164.4 .
O4 H4O O12 0.84 1.76 2.588(4) 170.4 .
O5 H5O O4 0.84 1.91 2.748(5) 172.4 .
O6 H6O O7 0.84 1.90 2.736(4) 170.4 .
O7 H7O O3A 0.84 1.83 2.661(4) 167.8 .
O8 H8O O13 0.84 1.80 2.632(5) 170.6 .

loop_
_geom_torsion_atom_site_label_1
_geom_torsion_atom_site_label_2
_geom_torsion_atom_site_label_3
_geom_torsion_atom_site_label_4
_geom_torsion
C41 S1 O9 Mn1 -39.9(4)
C42 S1 O9 Mn1 63.5(4)
C43 S2 O10 Mn1 91.9(4)
C44 S2 O10 Mn1 -12.6(5)
C46 S3 O11 Mn1 -89.4(3)
C45 S3 O11 Mn1 168.0(2)
C6 C1 C2 C3 1.2(7)
C6 C1 C2 C28 -176.8(4)
C1 C2 C3 O1 -179.9(4)
C28 C2 C3 O1 -1.9(7)
C1 C2 C3 C4 0.2(7)
C28 C2 C3 C4 178.3(4)
C2 C3 C4 C5 -1.0(7)
O1 C3 C4 C5 179.1(4)
C3 C4 C5 O2 -178.0(4)
C3 C4 C5 C6 0.4(7)
O2 C5 C6 C1 179.5(4)
C4 C5 C6 C1 1.0(7)
O2 C5 C6 C7 -3.2(6)
C4 C5 C6 C7 178.4(4)
C2 C1 C6 C5 -1.8(7)
C2 C1 C6 C7 -179.1(4)
C5 C6 C7 C29 -146.1(4)
C1 C6 C7 C29 31.1(6)
C5 C6 C7 C9 86.5(5)
C1 C6 C7 C9 -96.3(5)
C13 C8 C9 C10 -3.3(7)
C13 C8 C9 C7 173.6(4)
C29 C7 C9 C10 130.4(4)
C6 C7 C9 C10 -101.0(5)
C29 C7 C9 C8 -46.3(6)
C6 C7 C9 C8 82.3(5)
C8 C9 C10 O3 179.7(4)
C7 C9 C10 O3 2.9(7)
C8 C9 C10 C11 2.0(6)
C7 C9 C10 C11 -174.8(4)
O3 C10 C11 C12 -177.5(4)
C9 C10 C11 C12 0.4(7)
C10 C11 C12 O4 178.9(4)
C10 C11 C12 C13 -1.8(7)
C9 C8 C13 C12 1.9(7)
C9 C8 C13 C14 -179.6(4)
O4 C12 C13 C8 180.0(4)
C11 C12 C13 C8 0.7(6)
O4 C12 C13 C14 1.5(6)
C11 C12 C13 C14 -177.8(4)
C8 C13 C14 C16 -77.8(5)
C12 C13 C14 C16 100.6(5)
C8 C13 C14 C32 51.0(6)
C12 C13 C14 C32 -130.6(4)
C20 C15 C16 C17 -0.3(7)
C20 C15 C16 C14 -178.0(4)
C32 C14 C16 C15 -28.7(6)
C13 C14 C16 C15 98.5(5)
C32 C14 C16 C17 153.7(4)
C13 C14 C16 C17 -79.1(5)
C15 C16 C17 O5 179.4(4)
C14 C16 C17 O5 -2.9(7)
C15 C16 C17 C18 0.2(7)
C14 C16 C17 C18 177.9(4)
O5 C17 C18 C19 -178.8(4)
C16 C17 C18 C19 0.5(7)
C17 C18 C19 O6 179.5(4)
C17 C18 C19 C20 -1.0(7)
C16 C15 C20 C19 -0.2(7)
C16 C15 C20 C21 178.2(4)
O6 C19 C20 C15 -179.7(4)
C18 C19 C20 C15 0.8(7)
O6 C19 C20 C21 1.9(7)
C18 C19 C20 C21 -177.5(4)
C15 C20 C21 C23 -99.4(5)
C19 C20 C21 C23 78.9(5)
C15 C20 C21 C35 26.1(6)
C19 C20 C21 C35 -155.7(4)
C27 C22 C23 C24 -2.1(7)
C27 C22 C23 C21 177.1(4)
C20 C21 C23 C22 79.4(5)
C35 C21 C23 C22 -47.2(6)
C20 C21 C23 C24 -101.4(5)
C35 C21 C23 C24 132.0(4)
C22 C23 C24 C25 -1.2(7)
C21 C23 C24 C25 179.6(4)
C22 C23 C24 O7 -179.3(4)
C21 C23 C24 O7 1.5(6)
C23 C24 C25 C26 2.2(7)
O7 C24 C25 C26 -179.7(4)
C24 C25 C26 O8 179.4(4)
C24 C25 C26 C27 -0.1(7)
O8 C26 C27 C22 177.6(4)
C25 C26 C27 C22 -2.9(7)
O8 C26 C27 C28 -3.8(6)
C25 C26 C27 C28 175.7(4)
C23 C22 C27 C26 4.1(7)
C23 C22 C27 C28 -174.6(4)
C3 C2 C28 C38 148.4(4)
C1 C2 C28 C38 -33.7(6)
C3 C2 C28 C27 -84.8(5)
C1 C2 C28 C27 93.1(5)
C26 C27 C28 C2 99.5(5)
C22 C27 C28 C2 -82.0(5)
C26 C27 C28 C38 -131.6(4)
C22 C27 C28 C38 47.0(6)
C9 C7 C29 C30 -59.5(5)
C6 C7 C29 C30 173.4(4)
C7 C29 C30 C31 -173.3(4)
C16 C14 C32 C33 -176.1(4)
C13 C14 C32 C33 58.2(5)
C14 C32 C33 C34 176.0(4)
C20 C21 C35 C36 177.0(4)
C23 C21 C35 C36 -57.9(5)
C21 C35 C36 C37 -176.0(4)
C2 C28 C38 C39 -171.7(4)
C27 C28 C38 C39 61.6(5)
C28 C38 C39 C40 -161.5(4)
